data_7230159
loop_
_publ_author_name
'Mol\<canov, Kre\<simir'
'Stalke, Dietmar'
'\<Santi\'c, Ana'
'Demeshko, Serhiy'
'Stilinovi\'c, Vladimir'
'Mou, Zhongyu'
'Kertesz, Miklos'
'Koji\'c-Prodi\'c, Biserka'

_publ_section_title
;
 Probing semiconductivity in crystals of stable semiquinone radicals:
 organic salts of 5,6-dichloro-2,3-dicyanosemiquinone (DDQ) radical anions
;
_journal_issue 13
_journal_name_full CrystEngComm
_journal_page_first 1862
_journal_paper_doi 10.1039/C7CE02146A
_journal_volume 20
_journal_year 2018
_chemical_formula_moiety 'C16 H10 Cl2 N3 O4'
_chemical_formula_sum 'C16 H10 Cl2 N3 O4'
_chemical_formula_weight 379.17
_space_group_IT_number 9
_space_group_name_Hall 'I -2ya'
_space_group_name_H-M_alt 'I 1 a 1'
_symmetry_cell_setting monoclinic
_symmetry_space_group_name_Hall 'I -2ya'
_symmetry_space_group_name_H-M 'I 1 a 1'
_atom_sites_solution_hydrogens geom
_atom_sites_solution_primary direct
_atom_sites_solution_secondary difmap
_audit_creation_date 2017-02-17T11:18:06-00:00
_audit_creation_method 'WinGX routine CIF_UPDATE'
_audit_update_record
;
2017-11-06 deposited with the CCDC.
2018-02-13 downloaded from the CCDC.
;
_cell_angle_alpha 90
_cell_angle_beta 104.5520(10)
_cell_angle_gamma 90
_cell_formula_units_Z 8
_cell_length_a 19.9026(2)
_cell_length_b 6.76710(10)
_cell_length_c 23.9113(2)
_cell_measurement_reflns_used 11788
_cell_measurement_temperature 100(2)
_cell_measurement_theta_max 75.772
_cell_measurement_theta_min 3.3306
_cell_volume 3117.13(6)
_computing_cell_refinement
;
        CrysAlisPro, Agilent Technologies,
        Version 1.171.36.20 (release 27-06-2012 CrysAlis171 .NET)
        (compiled Jul 11 2012,15:38:31)
;
_computing_data_collection
;
        CrysAlisPro, Agilent Technologies,
        Version 1.171.36.20 (release 27-06-2012 CrysAlis171 .NET)
        (compiled Jul 11 2012,15:38:31)
;
_computing_data_reduction
;
        CrysAlisPro, Agilent Technologies,
        Version 1.171.36.20 (release 27-06-2012 CrysAlis171 .NET)
        (compiled Jul 11 2012,15:38:31)
;
_computing_molecular_graphics 'Ortep-3 for Windows (Farrugia, 1997)'
_computing_publication_material 'WinGX publication routines (Farrugia, 1999)'
_computing_structure_refinement 'SHELXL-97 (Sheldrick, 1997)'
_computing_structure_solution 'SHELXS-97 (Sheldrick, 1997)'
_diffrn_ambient_temperature 100(2)
_diffrn_detector_area_resol_mean 10.4323
_diffrn_measured_fraction_theta_full 0.994
_diffrn_measured_fraction_theta_max 0.994
_diffrn_measurement_device_type 'Xcalibur, Ruby, Nova'
_diffrn_measurement_method '\w scans'
_diffrn_radiation_monochromator graphite
_diffrn_radiation_type CuK\a
_diffrn_radiation_wavelength 1.54179
_diffrn_reflns_av_R_equivalents 0.0329
_diffrn_reflns_av_unetI/netI 0.0347
_diffrn_reflns_limit_h_max 23
_diffrn_reflns_limit_h_min -24
_diffrn_reflns_limit_k_max 8
_diffrn_reflns_limit_k_min -7
_diffrn_reflns_limit_l_max 29
_diffrn_reflns_limit_l_min -17
_diffrn_reflns_number 13963
_diffrn_reflns_theta_full 75.95
_diffrn_reflns_theta_max 75.95
_diffrn_reflns_theta_min 3.82
_exptl_absorpt_coefficient_mu 4.019
_exptl_absorpt_correction_T_max 1
_exptl_absorpt_correction_T_min 0.41427
_exptl_absorpt_correction_type multi-scan
_exptl_absorpt_process_details
;
        CrysAlisPro, Agilent Technologies,
        Version 1.171.36.20 (release 27-06-2012 CrysAlis171 .NET)
        (compiled Jul 11 2012,15:38:31)
        Empirical absorption correction using spherical harmonics,
 implemented in SCALE3 ABSPACK scaling algorithm.
;
_exptl_crystal_colour black
_exptl_crystal_density_diffrn 1.616
_exptl_crystal_density_method 'not measured'
_exptl_crystal_description prism
_exptl_crystal_F_000 1544
_exptl_crystal_size_max 0.15
_exptl_crystal_size_mid 0.12
_exptl_crystal_size_min 0.11
_refine_diff_density_max 0.445
_refine_diff_density_min -0.476
_refine_diff_density_rms 0.074
_refine_ls_abs_structure_details 'Flack H D (1983), Acta Cryst. A39, 876-881'
_refine_ls_abs_structure_Flack 0.269(13)
_refine_ls_extinction_method none
_refine_ls_goodness_of_fit_ref 0.898
_refine_ls_hydrogen_treatment constr
_refine_ls_matrix_type full
_refine_ls_number_parameters 452
_refine_ls_number_reflns 4433
_refine_ls_number_restraints 2
_refine_ls_restrained_S_all 0.898
_refine_ls_R_factor_all 0.0335
_refine_ls_R_factor_gt 0.0332
_refine_ls_shift/su_max 0.001
_refine_ls_shift/su_mean 0
_refine_ls_structure_factor_coef Fsqd
_refine_ls_weighting_details 'calc w=1/[\s^2^(Fo^2^)+(0.0817P)^2^+0.7263P] where P=(Fo^2^+2Fc^2^)/3'
_refine_ls_weighting_scheme calc
_refine_ls_wR_factor_ref 0.087
_reflns_number_gt 4396
_reflns_number_total 4433
_reflns_threshold_expression >2sigma(I)
_cod_data_source_file c7ce02146a2.cif
_cod_data_source_block ddq_nik_100k
_cod_depositor_comments 'Adding full bibliography for 7230151--7230160.cif.'
_cod_database_code 7230159

loop_
_symmetry_equiv_pos_as_xyz
'x, y, z'
'x+1/2, -y, z'
'x+1/2, y+1/2, z+1/2'
'x+1, -y+1/2, z+1/2'

loop_
_atom_site_label
_atom_site_fract_x
_atom_site_fract_y
_atom_site_fract_z
_atom_site_U_iso_or_equiv
_atom_site_adp_type
_atom_site_calc_flag
_atom_site_refinement_flags
_atom_site_occupancy
_atom_site_type_symbol
Cl1A 0.88504(2) 0.85820(7) 0.60365(2) 0.01441(12) Uani d . 1 Cl
Cl2A 0.76373(3) 0.74422(8) 0.49376(2) 0.01595(12) Uani d . 1 Cl
O1A 0.62641(9) 0.8218(3) 0.51155(8) 0.0204(3) Uani d . 1 O
O2A 0.83309(8) 0.9679(2) 0.70357(7) 0.0154(3) Uani d . 1 O
N1A 0.53406(11) 1.0400(4) 0.60212(11) 0.0242(5) Uani d . 1 N
N2A 0.68301(12) 1.1445(3) 0.74422(10) 0.0222(5) Uani d . 1 N
C1A 0.67380(12) 0.8586(3) 0.55512(11) 0.0150(4) Uani d . 1 C
C2A 0.66113(12) 0.9443(3) 0.60681(10) 0.0133(4) Uani d . 1 C
C3A 0.71381(12) 0.9810(3) 0.65614(10) 0.0133(4) Uani d . 1 C
C4A 0.78584(12) 0.9411(3) 0.65900(10) 0.0123(4) Uani d . 1 C
C5A 0.79897(12) 0.8713(3) 0.60439(10) 0.0122(4) Uani d . 1 C
C6A 0.74736(12) 0.8289(3) 0.55669(10) 0.0131(4) Uani d . 1 C
C7A 0.59086(13) 0.9958(4) 0.60488(10) 0.0175(4) Uani d . 1 C
C8A 0.69837(12) 1.0722(3) 0.70576(11) 0.0152(4) Uani d . 1 C
Cl1B 0.94918(3) 0.43985(8) 0.71234(3) 0.01840(13) Uani d . 1 Cl
Cl2B 0.82039(3) 0.36998(7) 0.60475(2) 0.01716(13) Uani d . 1 Cl
O1B 0.69005(8) 0.5088(3) 0.62581(7) 0.0168(3) Uani d . 1 O
O2B 0.91063(9) 0.6401(3) 0.80805(8) 0.0197(4) Uani d . 1 O
N1B 0.60610(11) 0.6657(3) 0.72824(10) 0.0203(4) Uani d . 1 N
N2B 0.77224(12) 0.8036(4) 0.86345(10) 0.0235(4) Uani d . 1 N
C1B 0.74062(12) 0.5346(3) 0.66797(10) 0.0130(4) Uani d . 1 C
C2B 0.73315(12) 0.6164(3) 0.72227(10) 0.0125(4) Uani d . 1 C
C3B 0.78929(12) 0.6534(3) 0.76847(10) 0.0141(4) Uani d . 1 C
C4B 0.85996(12) 0.6078(3) 0.76691(10) 0.0152(5) Uani d . 1 C
C5B 0.86655(11) 0.5123(3) 0.71333(10) 0.0143(4) Uani d . 1 C
C6B 0.81157(12) 0.4810(3) 0.66717(10) 0.0139(4) Uani d . 1 C
C7B 0.66293(13) 0.6450(3) 0.72608(10) 0.0143(4) Uani d . 1 C
C8B 0.77988(12) 0.7375(3) 0.82119(11) 0.0167(5) Uani d . 1 C
O3A 0.84294(10) 0.2559(3) 0.35008(9) 0.0249(4) Uani d . 1 O
O4A 0.91505(10) 0.2169(3) 0.43864(8) 0.0238(4) Uani d . 1 O
N3A 1.01379(10) 0.4615(3) 0.29474(9) 0.0151(4) Uani d . 1 N
C9A 0.95699(13) 0.4070(3) 0.31157(11) 0.0160(4) Uani d . 1 C
H9A 0.913 0.4339 0.2883 0.019 Uiso calc R 1 H
C10A 0.96454(12) 0.3101(4) 0.36389(10) 0.0156(4) Uani d . 1 C
C11A 1.03071(13) 0.2695(3) 0.39806(11) 0.0178(5) Uani d . 1 C
H11A 1.0362 0.2055 0.4333 0.021 Uiso calc R 1 H
C12A 1.08841(12) 0.3252(4) 0.37911(11) 0.0183(5) Uani d . 1 C
H12A 1.1329 0.2975 0.4013 0.022 Uiso calc R 1 H
C13A 1.07874(12) 0.4223(4) 0.32696(11) 0.0164(4) Uani d . 1 C
H13A 1.117 0.4611 0.3139 0.02 Uiso calc R 1 H
C14A 1.00590(13) 0.5649(4) 0.23860(12) 0.0211(5) Uani d . 1 C
H14A 1.0509 0.5941 0.233 0.032 Uiso calc R 1 H
H14B 0.9807 0.6857 0.2388 0.032 Uiso calc R 1 H
H14C 0.981 0.4816 0.2078 0.032 Uiso calc R 1 H
C15A 0.89980(14) 0.2574(3) 0.38199(12) 0.0174(5) Uani d . 1 C
C16A 0.85552(17) 0.1744(5) 0.46150(14) 0.0318(6) Uani d . 1 C
H16A 0.871 0.1467 0.5021 0.048 Uiso calc R 1 H
H16B 0.8312 0.0617 0.4419 0.048 Uiso calc R 1 H
H16C 0.825 0.2866 0.4556 0.048 Uiso calc R 1 H
O3B 1.19225(10) 0.7516(3) 0.97842(9) 0.0232(4) Uani d . 1 O
O4B 1.12119(10) 0.6724(3) 0.89179(8) 0.0221(4) Uani d . 1 O
N3B 1.01698(11) 0.9216(3) 1.03202(9) 0.0167(4) Uani d . 1 N
C9B 1.07492(13) 0.8747(3) 1.01573(11) 0.0164(5) Uani d . 1 C
H9B 1.1183 0.9077 1.0391 0.02 Uiso calc R 1 H
C10B 1.06949(13) 0.7771(3) 0.96392(11) 0.0160(4) Uani d . 1 C
C11B 1.00428(14) 0.7304(4) 0.92891(11) 0.0190(5) Uani d . 1 C
H11B 1.0001 0.6679 0.8936 0.023 Uiso calc R 1 H
C12B 0.94554(14) 0.7783(4) 0.94745(12) 0.0216(5) Uani d . 1 C
H12B 0.9016 0.746 0.925 0.026 Uiso calc R 1 H
C13B 0.95306(13) 0.8737(4) 0.99928(12) 0.0191(5) Uani d . 1 C
H13B 0.914 0.9058 1.012 0.023 Uiso calc R 1 H
C14B 1.02209(14) 1.0252(4) 1.08756(12) 0.0246(5) Uani d . 1 C
H14D 0.9763 1.0477 1.0926 0.037 Uiso calc R 1 H
H14E 1.0452 1.1496 1.0873 0.037 Uiso calc R 1 H
H14F 1.048 0.9455 1.1188 0.037 Uiso calc R 1 H
C16B 1.18153(17) 0.6320(4) 0.86976(13) 0.0284(6) Uani d . 1 C
H16D 1.1666 0.5904 0.8302 0.043 Uiso calc R 1 H
H16E 1.2088 0.5293 0.8924 0.043 Uiso calc R 1 H
H16F 1.2091 0.7496 0.8722 0.043 Uiso calc R 1 H
C15B 1.13505(14) 0.7316(3) 0.94654(11) 0.0173(5) Uani d . 1 C

loop_
_atom_site_aniso_label
_atom_site_aniso_U_11
_atom_site_aniso_U_22
_atom_site_aniso_U_33
_atom_site_aniso_U_12
_atom_site_aniso_U_13
_atom_site_aniso_U_23
Cl1A 0.0112(2) 0.0214(2) 0.0118(3) -0.00014(17) 0.00510(18) -0.00099(18)
Cl2A 0.0172(2) 0.0233(2) 0.0082(2) -0.00041(18) 0.00493(18) -0.00186(17)
O1A 0.0167(8) 0.0323(9) 0.0105(8) -0.0008(7) 0.0004(6) -0.0008(7)
O2A 0.0146(7) 0.0210(7) 0.0106(8) -0.0029(6) 0.0031(6) -0.0018(6)
N1A 0.0157(10) 0.0351(12) 0.0231(12) 0.0062(8) 0.0077(9) 0.0084(9)
N2A 0.0244(11) 0.0255(11) 0.0197(12) -0.0004(8) 0.0112(9) -0.0053(8)
C1A 0.0131(10) 0.0197(11) 0.0111(11) -0.0014(8) 0.0013(8) 0.0011(8)
C2A 0.0123(10) 0.0167(10) 0.0118(10) 0.0002(7) 0.0046(8) 0.0028(8)
C3A 0.0181(10) 0.0136(9) 0.0100(10) -0.0010(8) 0.0067(8) 0.0009(8)
C4A 0.0145(10) 0.0129(9) 0.0102(10) -0.0014(7) 0.0044(8) 0.0001(7)
C5A 0.0124(10) 0.0142(10) 0.0112(11) 0.0006(7) 0.0053(8) 0.0012(7)
C6A 0.0168(11) 0.0162(9) 0.0078(10) -0.0009(8) 0.0057(8) 0.0004(8)
C7A 0.0189(12) 0.0217(11) 0.0122(11) -0.0011(9) 0.0049(8) 0.0037(9)
C8A 0.0144(10) 0.0177(10) 0.0143(11) -0.0010(8) 0.0052(9) 0.0015(9)
Cl1B 0.0146(2) 0.0241(3) 0.0181(3) 0.00415(19) 0.00691(19) 0.0048(2)
Cl2B 0.0233(3) 0.0174(2) 0.0131(3) 0.00042(19) 0.0090(2) -0.00201(18)
O1B 0.0167(8) 0.0211(8) 0.0124(8) -0.0034(6) 0.0034(6) -0.0024(6)
O2B 0.0161(8) 0.0308(9) 0.0108(8) -0.0002(6) 0.0006(7) 0.0009(6)
N1B 0.0166(10) 0.0287(10) 0.0175(10) -0.0012(8) 0.0078(8) -0.0006(9)
N2B 0.0281(11) 0.0323(11) 0.0121(10) -0.0046(9) 0.0086(8) -0.0017(9)
C1B 0.0139(10) 0.0141(9) 0.0114(10) -0.0017(8) 0.0039(8) -0.0005(8)
C2B 0.0134(10) 0.0160(10) 0.0092(11) 0.0001(8) 0.0046(8) 0.0009(7)
C3B 0.0158(11) 0.0196(10) 0.0069(10) -0.0016(8) 0.0030(8) 0.0018(8)
C4B 0.0154(11) 0.0177(10) 0.0114(11) -0.0021(8) 0.0012(9) 0.0036(8)
C5B 0.0125(9) 0.0177(9) 0.0147(11) 0.0018(8) 0.0073(8) 0.0046(9)
C6B 0.0189(10) 0.0149(9) 0.0092(10) -0.0008(8) 0.0062(8) 0.0003(8)
C7B 0.0165(11) 0.0178(10) 0.0092(10) -0.0039(8) 0.0043(8) -0.0008(8)
C8B 0.0133(10) 0.0220(11) 0.0141(12) -0.0028(8) 0.0023(9) 0.0028(8)
O3A 0.0183(8) 0.0358(10) 0.0211(10) -0.0002(7) 0.0057(7) 0.0007(7)
O4A 0.0250(9) 0.0309(9) 0.0165(9) -0.0052(7) 0.0072(7) 0.0042(7)
N3A 0.0172(9) 0.0173(8) 0.0104(8) 0.0008(7) 0.0030(7) -0.0008(7)
C9A 0.0172(11) 0.0178(10) 0.0129(11) 0.0019(9) 0.0041(8) -0.0022(9)
C10A 0.0196(11) 0.0154(10) 0.0122(10) -0.0002(9) 0.0045(9) -0.0024(8)
C11A 0.0220(12) 0.0183(10) 0.0115(11) 0.0003(8) 0.0015(9) -0.0013(8)
C12A 0.0168(11) 0.0198(10) 0.0159(12) 0.0023(9) -0.0005(9) -0.0021(9)
C13A 0.0164(10) 0.0194(10) 0.0140(11) 0.0015(8) 0.0050(9) -0.0040(9)
C14A 0.0212(12) 0.0282(13) 0.0153(11) 0.0012(9) 0.0069(9) 0.0065(9)
C15A 0.0216(12) 0.0168(10) 0.0150(11) -0.0002(8) 0.0069(9) -0.0012(8)
C16A 0.0332(15) 0.0428(15) 0.0243(14) -0.0086(13) 0.0164(12) 0.0028(13)
O3B 0.0196(9) 0.0333(10) 0.0170(9) -0.0016(7) 0.0054(7) -0.0048(7)
O4B 0.0273(9) 0.0283(9) 0.0121(8) 0.0040(7) 0.0072(7) -0.0011(7)
N3B 0.0176(10) 0.0192(9) 0.0135(10) -0.0032(7) 0.0045(8) 0.0009(8)
C9B 0.0159(10) 0.0188(11) 0.0132(11) -0.0020(8) 0.0013(9) 0.0026(8)
C10B 0.0219(11) 0.0148(9) 0.0117(11) -0.0012(8) 0.0050(9) 0.0034(8)
C11B 0.0249(12) 0.0186(10) 0.0119(11) -0.0030(9) 0.0015(10) 0.0007(8)
C12B 0.0178(11) 0.0254(12) 0.0189(12) -0.0045(9) -0.0004(9) 0.0047(10)
C13B 0.0160(11) 0.0218(11) 0.0197(12) -0.0014(8) 0.0047(9) 0.0048(9)
C14B 0.0226(12) 0.0312(13) 0.0231(13) -0.0031(10) 0.0115(10) -0.0115(11)
C16B 0.0345(14) 0.0360(15) 0.0181(13) 0.0106(11) 0.0131(11) 0.0021(10)
C15B 0.0253(12) 0.0151(10) 0.0127(11) -0.0001(8) 0.0069(10) 0.0007(8)

loop_
_atom_type_symbol
_atom_type_description
_atom_type_scat_dispersion_real
_atom_type_scat_dispersion_imag
_atom_type_scat_source
C C 0.0181 0.0091 'International Tables Vol C Tables 4.2.6.8 and 6.1.1.4'
H H 0 0 'International Tables Vol C Tables 4.2.6.8 and 6.1.1.4'
Cl Cl 0.3639 0.7018 'International Tables Vol C Tables 4.2.6.8 and 6.1.1.4'
N N 0.0311 0.018 'International Tables Vol C Tables 4.2.6.8 and 6.1.1.4'
O O 0.0492 0.0322 'International Tables Vol C Tables 4.2.6.8 and 6.1.1.4'

loop_
_geom_angle_atom_site_label_1
_geom_angle_atom_site_label_2
_geom_angle_atom_site_label_3
_geom_angle
O1A C1A C2A 122.6(2)
O1A C1A C6A 122.4(2)
C2A C1A C6A 114.9(2)
C3A C2A C7A 120.5(2)
C3A C2A C1A 122.8(2)
C7A C2A C1A 116.7(2)
C2A C3A C8A 120.3(2)
C2A C3A C4A 122.4(2)
C8A C3A C4A 117.2(2)
O2A C4A C3A 122.8(2)
O2A C4A C5A 122.8(2)
C3A C4A C5A 114.4(2)
C6A C5A C4A 123.1(2)
C6A C5A Cl1A 121.65(18)
C4A C5A Cl1A 115.14(17)
C5A C6A C1A 122.0(2)
C5A C6A Cl2A 122.42(18)
C1A C6A Cl2A 115.52(17)
N1A C7A C2A 178.3(3)
N2A C8A C3A 177.0(3)
O1B C1B C2B 122.2(2)
O1B C1B C6B 122.8(2)
C2B C1B C6B 114.9(2)
C3B C2B C7B 121.9(2)
C3B C2B C1B 122.6(2)
C7B C2B C1B 115.3(2)
C2B C3B C8B 121.0(2)
C2B C3B C4B 122.4(2)
C8B C3B C4B 116.6(2)
O2B C4B C3B 122.9(2)
O2B C4B C5B 122.5(2)
C3B C4B C5B 114.6(2)
C6B C5B C4B 123.0(2)
C6B C5B Cl1B 121.37(18)
C4B C5B Cl1B 115.58(17)
C5B C6B C1B 122.2(2)
C5B C6B Cl2B 122.36(18)
C1B C6B Cl2B 115.41(17)
N1B C7B C2B 178.7(3)
N2B C8B C3B 179.6(3)
C15A O4A C16A 114.9(2)
C9A N3A C13A 122.1(2)
C9A N3A C14A 119.6(2)
C13A N3A C14A 118.3(2)
N3A C9A C10A 119.4(2)
N3A C9A H9A 120.3
C10A C9A H9A 120.3
C9A C10A C11A 119.7(2)
C9A C10A C15A 117.8(2)
C11A C10A C15A 122.5(2)
C12A C11A C10A 119.6(2)
C12A C11A H11A 120.2
C10A C11A H11A 120.2
C13A C12A C11A 119.0(2)
C13A C12A H12A 120.5
C11A C12A H12A 120.5
N3A C13A C12A 120.2(2)
N3A C13A H13A 119.9
C12A C13A H13A 119.9
N3A C14A H14A 109.5
N3A C14A H14B 109.5
H14A C14A H14B 109.5
N3A C14A H14C 109.5
H14A C14A H14C 109.5
H14B C14A H14C 109.5
O3A C15A O4A 125.5(3)
O3A C15A C10A 124.1(2)
O4A C15A C10A 110.3(2)
O4A C16A H16A 109.5
O4A C16A H16B 109.5
H16A C16A H16B 109.5
O4A C16A H16C 109.5
H16A C16A H16C 109.5
H16B C16A H16C 109.5
C15B O4B C16B 115.3(2)
C9B N3B C13B 121.7(2)
C9B N3B C14B 120.0(2)
C13B N3B C14B 118.3(2)
N3B C9B C10B 119.5(2)
N3B C9B H9B 120.3
C10B C9B H9B 120.3
C9B C10B C11B 119.9(2)
C9B C10B C15B 118.0(2)
C11B C10B C15B 122.1(2)
C12B C11B C10B 119.2(2)
C12B C11B H11B 120.4
C10B C11B H11B 120.4
C13B C12B C11B 119.3(2)
C13B C12B H12B 120.4
C11B C12B H12B 120.4
N3B C13B C12B 120.5(2)
N3B C13B H13B 119.7
C12B C13B H13B 119.7
N3B C14B H14D 109.5
N3B C14B H14E 109.5
H14D C14B H14E 109.5
N3B C14B H14F 109.5
H14D C14B H14F 109.5
H14E C14B H14F 109.5
O4B C16B H16D 109.5
O4B C16B H16E 109.5
H16D C16B H16E 109.5
O4B C16B H16F 109.5
H16D C16B H16F 109.5
H16E C16B H16F 109.5
O3B C15B O4B 125.8(3)
O3B C15B C10B 123.4(2)
O4B C15B C10B 110.8(2)

loop_
_geom_bond_atom_site_label_1
_geom_bond_atom_site_label_2
_geom_bond_distance
Cl1A C5A 1.720(2)
Cl2A C6A 1.716(2)
O1A C1A 1.242(3)
O2A C4A 1.245(3)
N1A C7A 1.155(4)
N2A C8A 1.149(4)
C1A C2A 1.444(3)
C1A C6A 1.469(3)
C2A C3A 1.390(3)
C2A C7A 1.431(3)
C3A C8A 1.438(3)
C3A C4A 1.443(3)
C4A C5A 1.472(3)
C5A C6A 1.360(3)
Cl1B C5B 1.722(2)
Cl2B C6B 1.719(2)
O1B C1B 1.245(3)
O2B C4B 1.239(3)
N1B C7B 1.154(4)
N2B C8B 1.149(4)
C1B C2B 1.453(3)
C1B C6B 1.463(3)
C2B C3B 1.382(3)
C2B C7B 1.436(3)
C3B C8B 1.438(3)
C3B C4B 1.450(3)
C4B C5B 1.470(3)
C5B C6B 1.361(3)
O3A C15A 1.195(3)
O4A C15A 1.340(3)
O4A C16A 1.453(3)
N3A C9A 1.343(3)
N3A C13A 1.354(3)
N3A C14A 1.487(3)
C9A C10A 1.387(3)
C9A H9A 0.93
C10A C11A 1.392(3)
C10A C15A 1.502(3)
C11A C12A 1.388(4)
C11A H11A 0.93
C12A C13A 1.380(4)
C12A H12A 0.93
C13A H13A 0.93
C14A H14A 0.96
C14A H14B 0.96
C14A H14C 0.96
C16A H16A 0.96
C16A H16B 0.96
C16A H16C 0.96
O3B C15B 1.208(3)
O4B C15B 1.330(3)
O4B C16B 1.453(3)
N3B C9B 1.344(3)
N3B C13B 1.355(3)
N3B C14B 1.483(3)
C9B C10B 1.384(4)
C9B H9B 0.93
C10B C11B 1.393(3)
C10B C15B 1.498(4)
C11B C12B 1.389(4)
C11B H11B 0.93
C12B C13B 1.372(4)
C12B H12B 0.93
C13B H13B 0.93
C14B H14D 0.96
C14B H14E 0.96
C14B H14F 0.96
C16B H16D 0.96
C16B H16E 0.96
C16B H16F 0.96

loop_
_geom_torsion_atom_site_label_1
_geom_torsion_atom_site_label_2
_geom_torsion_atom_site_label_3
_geom_torsion_atom_site_label_4
_geom_torsion
O1A C1A C2A C3A 178.3(2)
C6A C1A C2A C3A -5.1(3)
O1A C1A C2A C7A -3.2(3)
C6A C1A C2A C7A 173.4(2)
C7A C2A C3A C8A -0.4(3)
C1A C2A C3A C8A 178.1(2)
C7A C2A C3A C4A -176.7(2)
C1A C2A C3A C4A 1.8(3)
C2A C3A C4A O2A -177.8(2)
C8A C3A C4A O2A 5.8(3)
C2A C3A C4A C5A 3.8(3)
C8A C3A C4A C5A -172.62(19)
O2A C4A C5A C6A 175.4(2)
C3A C4A C5A C6A -6.2(3)
O2A C4A C5A Cl1A -7.7(3)
C3A C4A C5A Cl1A 170.71(15)
C4A C5A C6A C1A 2.9(4)
Cl1A C5A C6A C1A -173.78(17)
C4A C5A C6A Cl2A -179.03(16)
Cl1A C5A C6A Cl2A 4.3(3)
O1A C1A C6A C5A 179.4(2)
C2A C1A C6A C5A 2.8(3)
O1A C1A C6A Cl2A 1.2(3)
C2A C1A C6A Cl2A -175.37(16)
C3A C2A C7A N1A 125(10)
C1A C2A C7A N1A -54(11)
C2A C3A C8A N2A 7(5)
C4A C3A C8A N2A -18E1(10)
O1B C1B C2B C3B -177.2(2)
C6B C1B C2B C3B 4.2(3)
O1B C1B C2B C7B 6.6(3)
C6B C1B C2B C7B -172.12(19)
C7B C2B C3B C8B -5.0(4)
C1B C2B C3B C8B 179.0(2)
C7B C2B C3B C4B 174.1(2)
C1B C2B C3B C4B -1.9(4)
C2B C3B C4B O2B -179.9(2)
C8B C3B C4B O2B -0.8(4)
C2B C3B C4B C5B -2.3(3)
C8B C3B C4B C5B 176.8(2)
O2B C4B C5B C6B -178.0(2)
C3B C4B C5B C6B 4.3(3)
O2B C4B C5B Cl1B 2.2(3)
C3B C4B C5B Cl1B -175.42(17)
C4B C5B C6B C1B -2.1(3)
Cl1B C5B C6B C1B 177.61(17)
C4B C5B C6B Cl2B 179.73(17)
Cl1B C5B C6B Cl2B -0.6(3)
O1B C1B C6B C5B 179.2(2)
C2B C1B C6B C5B -2.2(3)
O1B C1B C6B Cl2B -2.5(3)
C2B C1B C6B Cl2B 176.13(16)
C3B C2B C7B N1B -161(13)
C1B C2B C7B N1B 16(13)
C2B C3B C8B N2B 8E1(4)
C4B C3B C8B N2B -10E1(4)
C13A N3A C9A C10A 1.0(3)
C14A N3A C9A C10A 179.9(2)
N3A C9A C10A C11A -0.4(3)
N3A C9A C10A C15A 178.1(2)
C9A C10A C11A C12A -0.5(3)
C15A C10A C11A C12A -179.0(2)
C10A C11A C12A C13A 0.9(3)
C9A N3A C13A C12A -0.6(3)
C14A N3A C13A C12A -179.5(2)
C11A C12A C13A N3A -0.3(3)
C16A O4A C15A O3A -1.9(4)
C16A O4A C15A C10A 176.8(2)
C9A C10A C15A O3A 15.9(4)
C11A C10A C15A O3A -165.6(2)
C9A C10A C15A O4A -162.8(2)
C11A C10A C15A O4A 15.7(3)
C13B N3B C9B C10B 0.8(4)
C14B N3B C9B C10B 179.7(2)
N3B C9B C10B C11B 0.7(3)
N3B C9B C10B C15B 178.6(2)
C9B C10B C11B C12B -1.7(4)
C15B C10B C11B C12B -179.5(2)
C10B C11B C12B C13B 1.2(4)
C9B N3B C13B C12B -1.2(4)
C14B N3B C13B C12B 179.8(2)
C11B C12B C13B N3B 0.2(4)
C16B O4B C15B O3B -0.8(4)
C16B O4B C15B C10B 177.6(2)
C9B C10B C15B O3B 10.1(3)
C11B C10B C15B O3B -172.0(2)
C9B C10B C15B O4B -168.3(2)
C11B C10B C15B O4B 9.5(3)
